data_1553057
loop_
_publ_author_name
'Zhu, Tong-Hao'
'Wei, Tian-Qi'
'Wang, Shun-Yi'
'Ji, Shun-Jun'

_publ_section_title
;
 NIS/CHP-mediated reaction of isocyanides with hydrazones: access to
 aminopyrazoles
;
_journal_issue 3
_journal_name_full 'Organic Chemistry Frontiers'
_journal_page_first 259
_journal_paper_doi 10.1039/C4QO00289J
_journal_volume 2
_journal_year 2015
_chemical_formula_moiety 'C20 H23 N3 O2 S'
_chemical_formula_sum 'C20 H23 N3 O2 S'
_chemical_formula_weight 369.47
_space_group_IT_number 14
_space_group_name_Hall '-P 2yn'
_space_group_name_H-M_alt 'P 1 21/n 1'
_symmetry_cell_setting monoclinic
_atom_sites_solution_hydrogens geom
_atom_sites_solution_primary direct
_atom_sites_solution_secondary difmap
_audit_creation_method SHELXL-97
_audit_update_record
;
2014-06-20 deposited with the CCDC.
2015-01-19 downloaded from the CCDC.
;
_cell_angle_alpha 90.00
_cell_angle_beta 99.893(2)
_cell_angle_gamma 90.00
_cell_formula_units_Z 4
_cell_length_a 9.2469(6)
_cell_length_b 12.1137(7)
_cell_length_c 17.1803(11)
_cell_measurement_reflns_used 9890
_cell_measurement_temperature 273(2)
_cell_measurement_theta_max 30.97
_cell_measurement_theta_min 2.41
_cell_volume 1895.8(2)
_computing_cell_refinement 'Bruker SAINT'
_computing_data_collection 'Bruker APEX2'
_computing_data_reduction 'Bruker SAINT'
_computing_molecular_graphics 'Bruker SHELXTL'
_computing_publication_material 'Bruker SHELXTL'
_computing_structure_refinement 'SHELXL-97 (Sheldrick, 1997)'
_computing_structure_solution 'SHELXS-97 (Sheldrick, 1990)'
_diffrn_ambient_temperature 273(2)
_diffrn_measured_fraction_theta_full 0.994
_diffrn_measured_fraction_theta_max 0.994
_diffrn_measurement_device_type 'Bruker APEX-II CCD'
_diffrn_radiation_monochromator graphite
_diffrn_radiation_source 'fine-focus sealed tube'
_diffrn_radiation_type MoK\a
_diffrn_radiation_wavelength 0.71073
_diffrn_reflns_av_R_equivalents 0.0693
_diffrn_reflns_av_sigmaI/netI 0.0471
_diffrn_reflns_limit_h_max 13
_diffrn_reflns_limit_h_min -12
_diffrn_reflns_limit_k_max 17
_diffrn_reflns_limit_k_min -17
_diffrn_reflns_limit_l_max 24
_diffrn_reflns_limit_l_min -24
_diffrn_reflns_number 41832
_diffrn_reflns_theta_full 31.11
_diffrn_reflns_theta_max 31.11
_diffrn_reflns_theta_min 2.41
_exptl_absorpt_coefficient_mu 0.190
_exptl_absorpt_correction_T_max 0.9630
_exptl_absorpt_correction_T_min 0.8946
_exptl_absorpt_correction_type multi-scan
_exptl_absorpt_process_details 'Jacobson, R. (1998) Private communication'
_exptl_crystal_colour colourless
_exptl_crystal_density_diffrn 1.294
_exptl_crystal_density_method 'not measured'
_exptl_crystal_description block
_exptl_crystal_F_000 784
_exptl_crystal_size_max 0.60
_exptl_crystal_size_mid 0.40
_exptl_crystal_size_min 0.20
_refine_diff_density_max 0.468
_refine_diff_density_min -0.478
_refine_diff_density_rms 0.062
_refine_ls_extinction_method none
_refine_ls_goodness_of_fit_ref 1.050
_refine_ls_hydrogen_treatment mixed
_refine_ls_matrix_type full
_refine_ls_number_parameters 242
_refine_ls_number_reflns 6070
_refine_ls_number_restraints 0
_refine_ls_restrained_S_all 1.050
_refine_ls_R_factor_all 0.0775
_refine_ls_R_factor_gt 0.0485
_refine_ls_shift/su_max 0.001
_refine_ls_shift/su_mean 0.000
_refine_ls_structure_factor_coef Fsqd
_refine_ls_weighting_details 'calc w=1/[\s^2^(Fo^2^)+(0.0575P)^2^+0.8880P] where P=(Fo^2^+2Fc^2^)/3'
_refine_ls_weighting_scheme calc
_refine_ls_wR_factor_gt 0.1168
_refine_ls_wR_factor_ref 0.1333
_reflns_number_gt 4446
_reflns_number_total 6070
_reflns_threshold_expression >2sigma(I)
_cod_data_source_file c4qo00289j2.cif
_cod_data_source_block b140430b_0m
_cod_depositor_comments
;
The following automatic conversions were performed:

data item '_symmetry_cell_setting' value 'Monoclinic' was changed to
'monoclinic' in accordance with the
/home/saulius/struct/COD-crude-data/automatic-downloads/DataCite-retrospective/RSC/depositions/lib/dictionaries/cif_core.dic
dictionary named 'cif_core.dic' version 2.4.2 last updated on
2011-04-26.

Automatic conversion script
Id: cif_fix_values 6909 2019-04-08 15:41:33Z antanas 
;
_cod_original_sg_symbol_H-M 'P 21/n'
_cod_database_code 1553057

loop_
_symmetry_equiv_pos_as_xyz
'x, y, z'
'-x+1/2, y+1/2, -z+1/2'
'-x, -y, -z'
'x-1/2, -y-1/2, z-1/2'

loop_
_atom_site_label
_atom_site_type_symbol
_atom_site_fract_x
_atom_site_fract_y
_atom_site_fract_z
_atom_site_U_iso_or_equiv
_atom_site_adp_type
_atom_site_occupancy
_atom_site_symmetry_multiplicity
_atom_site_calc_flag
_atom_site_refinement_flags
S1 S 0.64971(5) 0.37197(3) 0.50452(2) 0.02547(11) Uani 1 1 d .
O1 O 0.67475(14) 0.48836(9) 0.50305(7) 0.0334(3) Uani 1 1 d .
O2 O 0.57747(14) 0.32494(9) 0.56329(6) 0.0315(3) Uani 1 1 d .
N1 N 0.54923(15) 0.34144(10) 0.41719(7) 0.0244(3) Uani 1 1 d .
N2 N 0.50908(15) 0.23021(10) 0.40936(7) 0.0242(3) Uani 1 1 d .
N3 N 0.60200(15) 0.49533(10) 0.33919(8) 0.0252(3) Uani 1 1 d .
H3 H 0.603(2) 0.5297(16) 0.3775(12) 0.030 Uiso 1 1 d .
C1 C 0.55709(15) 0.38968(11) 0.34394(8) 0.0198(3) Uani 1 1 d .
C2 C 0.51144(15) 0.30908(11) 0.28907(8) 0.0198(3) Uani 1 1 d .
H2 H 0.4998 0.3157 0.2344 0.024 Uiso 1 1 calc R
C3 C 0.48556(15) 0.21368(11) 0.33243(8) 0.0192(3) Uani 1 1 d .
C4 C 0.43893(15) 0.10422(11) 0.30097(9) 0.0204(3) Uani 1 1 d .
C5 C 0.39079(18) 0.08857(12) 0.22084(9) 0.0280(3) Uani 1 1 d .
H5 H 0.3842 0.1487 0.1867 0.034 Uiso 1 1 calc R
C6 C 0.3522(2) -0.01601(14) 0.19086(11) 0.0353(4) Uani 1 1 d .
H6 H 0.3192 -0.0255 0.1370 0.042 Uiso 1 1 calc R
C7 C 0.36304(19) -0.10587(13) 0.24117(11) 0.0336(4) Uani 1 1 d .
H7 H 0.3383 -0.1759 0.2211 0.040 Uiso 1 1 calc R
C8 C 0.41049(18) -0.09159(12) 0.32098(11) 0.0295(3) Uani 1 1 d .
H8 H 0.4178 -0.1521 0.3547 0.035 Uiso 1 1 calc R
C9 C 0.44736(16) 0.01277(12) 0.35124(9) 0.0237(3) Uani 1 1 d .
H9 H 0.4779 0.0220 0.4053 0.028 Uiso 1 1 calc R
C10 C 0.61513(16) 0.55449(11) 0.26609(8) 0.0217(3) Uani 1 1 d .
C11 C 0.71654(18) 0.49220(13) 0.22027(10) 0.0309(3) Uani 1 1 d .
H11A H 0.8082 0.4776 0.2543 0.046 Uiso 1 1 calc R
H11B H 0.7339 0.5361 0.1763 0.046 Uiso 1 1 calc R
H11C H 0.6715 0.4237 0.2013 0.046 Uiso 1 1 calc R
C12 C 0.46457(18) 0.57247(14) 0.21535(11) 0.0338(4) Uani 1 1 d .
H12A H 0.4195 0.5023 0.2010 0.051 Uiso 1 1 calc R
H12B H 0.4756 0.6122 0.1684 0.051 Uiso 1 1 calc R
H12C H 0.4039 0.6142 0.2447 0.051 Uiso 1 1 calc R
C13 C 0.6834(2) 0.66595(13) 0.29264(11) 0.0332(4) Uani 1 1 d .
H13A H 0.6228 0.7032 0.3244 0.050 Uiso 1 1 calc R
H13B H 0.6909 0.7101 0.2471 0.050 Uiso 1 1 calc R
H13C H 0.7795 0.6547 0.3231 0.050 Uiso 1 1 calc R
C14 C 0.81708(18) 0.30322(12) 0.50528(8) 0.0254(3) Uani 1 1 d .
C15 C 0.83598(19) 0.19683(13) 0.53520(10) 0.0300(3) Uani 1 1 d .
H15 H 0.7596 0.1610 0.5537 0.036 Uiso 1 1 calc R
C16 C 0.96994(19) 0.14444(13) 0.53726(10) 0.0309(3) Uani 1 1 d .
H16 H 0.9828 0.0733 0.5576 0.037 Uiso 1 1 calc R
C17 C 1.08516(18) 0.19615(14) 0.50961(9) 0.0306(3) Uani 1 1 d .
C18 C 1.0630(2) 0.30193(16) 0.47912(12) 0.0406(4) Uani 1 1 d .
H18 H 1.1389 0.3374 0.4600 0.049 Uiso 1 1 calc R
C19 C 0.9299(2) 0.35605(14) 0.47656(11) 0.0376(4) Uani 1 1 d .
H19 H 0.9166 0.4269 0.4558 0.045 Uiso 1 1 calc R
C20 C 1.2310(2) 0.13935(17) 0.51272(12) 0.0412(4) Uani 1 1 d .
H20A H 1.3084 0.1929 0.5226 0.062 Uiso 1 1 calc R
H20B H 1.2335 0.1034 0.4632 0.062 Uiso 1 1 calc R
H20C H 1.2440 0.0855 0.5544 0.062 Uiso 1 1 calc R

loop_
_atom_site_aniso_label
_atom_site_aniso_U_11
_atom_site_aniso_U_22
_atom_site_aniso_U_33
_atom_site_aniso_U_23
_atom_site_aniso_U_13
_atom_site_aniso_U_12
S1 0.0399(2) 0.01966(16) 0.01710(17) -0.00028(12) 0.00569(14) 0.00056(14)
O1 0.0527(8) 0.0199(5) 0.0251(6) -0.0026(4) -0.0001(5) -0.0004(5)
O2 0.0472(7) 0.0302(6) 0.0197(5) 0.0018(4) 0.0127(5) 0.0069(5)
N1 0.0370(7) 0.0187(5) 0.0184(6) 0.0006(4) 0.0076(5) -0.0034(5)
N2 0.0333(7) 0.0176(5) 0.0227(6) 0.0012(4) 0.0072(5) -0.0036(5)
N3 0.0414(8) 0.0170(5) 0.0188(6) -0.0006(4) 0.0098(5) -0.0017(5)
C1 0.0225(7) 0.0196(6) 0.0185(6) 0.0013(5) 0.0070(5) 0.0019(5)
C2 0.0249(7) 0.0175(6) 0.0176(6) 0.0010(5) 0.0056(5) 0.0015(5)
C3 0.0191(6) 0.0183(6) 0.0214(6) 0.0012(5) 0.0066(5) 0.0012(5)
C4 0.0183(6) 0.0183(6) 0.0259(7) 0.0002(5) 0.0069(5) 0.0014(5)
C5 0.0332(8) 0.0217(6) 0.0272(8) 0.0000(6) -0.0003(6) 0.0025(6)
C6 0.0413(10) 0.0274(8) 0.0336(9) -0.0076(6) -0.0040(7) 0.0031(7)
C7 0.0292(8) 0.0214(7) 0.0498(10) -0.0065(7) 0.0055(7) -0.0002(6)
C8 0.0278(8) 0.0195(6) 0.0445(9) 0.0038(6) 0.0152(7) 0.0013(6)
C9 0.0237(7) 0.0219(6) 0.0279(7) 0.0030(5) 0.0111(6) 0.0013(5)
C10 0.0246(7) 0.0190(6) 0.0234(7) 0.0034(5) 0.0092(5) -0.0012(5)
C11 0.0298(8) 0.0315(8) 0.0356(9) -0.0022(7) 0.0171(7) -0.0034(6)
C12 0.0304(8) 0.0305(8) 0.0399(9) 0.0122(7) 0.0044(7) 0.0026(6)
C13 0.0425(10) 0.0211(7) 0.0384(9) 0.0011(6) 0.0138(7) -0.0064(6)
C14 0.0355(8) 0.0227(6) 0.0183(7) 0.0003(5) 0.0050(6) -0.0030(6)
C15 0.0368(9) 0.0261(7) 0.0304(8) 0.0050(6) 0.0149(7) -0.0014(6)
C16 0.0367(9) 0.0273(7) 0.0310(8) 0.0063(6) 0.0129(7) 0.0018(6)
C17 0.0320(8) 0.0372(8) 0.0231(7) -0.0004(6) 0.0058(6) -0.0057(7)
C18 0.0375(10) 0.0412(10) 0.0448(10) 0.0101(8) 0.0117(8) -0.0110(8)
C19 0.0432(10) 0.0294(8) 0.0406(10) 0.0114(7) 0.0087(8) -0.0076(7)
C20 0.0317(9) 0.0531(11) 0.0407(10) 0.0039(8) 0.0119(8) -0.0004(8)

loop_
_atom_type_symbol
_atom_type_description
_atom_type_scat_dispersion_real
_atom_type_scat_dispersion_imag
_atom_type_scat_source
C C 0.0033 0.0016 'International Tables Vol C Tables 4.2.6.8 and 6.1.1.4'
N N 0.0061 0.0033 'International Tables Vol C Tables 4.2.6.8 and 6.1.1.4'
O O 0.0106 0.0060 'International Tables Vol C Tables 4.2.6.8 and 6.1.1.4'
S S 0.1246 0.1234 'International Tables Vol C Tables 4.2.6.8 and 6.1.1.4'
H H 0.0000 0.0000 'International Tables Vol C Tables 4.2.6.8 and 6.1.1.4'

loop_
_geom_angle_atom_site_label_1
_geom_angle_atom_site_label_2
_geom_angle_atom_site_label_3
_geom_angle
O2 S1 O1 120.33(7)
O2 S1 N1 107.06(7)
O1 S1 N1 105.67(6)
O2 S1 C14 109.01(7)
O1 S1 C14 108.83(8)
N1 S1 C14 104.84(7)
N2 N1 C1 111.69(11)
N2 N1 S1 113.50(9)
C1 N1 S1 127.58(10)
C3 N2 N1 103.80(11)
C1 N3 C10 125.77(12)
C1 N3 H3 114.4(14)
C10 N3 H3 118.2(14)
N3 C1 C2 133.89(13)
N3 C1 N1 120.86(12)
C2 C1 N1 105.25(12)
C1 C2 C3 106.19(12)
C1 C2 H2 126.9
C3 C2 H2 126.9
N2 C3 C2 112.93(12)
N2 C3 C4 119.61(12)
C2 C3 C4 127.46(13)
C5 C4 C9 118.66(13)
C5 C4 C3 120.89(13)
C9 C4 C3 120.41(13)
C4 C5 C6 120.73(15)
C4 C5 H5 119.6
C6 C5 H5 119.6
C7 C6 C5 119.94(16)
C7 C6 H6 120.0
C5 C6 H6 120.0
C8 C7 C6 120.00(15)
C8 C7 H7 120.0
C6 C7 H7 120.0
C7 C8 C9 120.23(15)
C7 C8 H8 119.9
C9 C8 H8 119.9
C8 C9 C4 120.43(15)
C8 C9 H9 119.8
C4 C9 H9 119.8
N3 C10 C11 110.41(12)
N3 C10 C12 110.90(12)
C11 C10 C12 110.95(14)
N3 C10 C13 105.47(12)
C11 C10 C13 109.43(12)
C12 C10 C13 109.53(13)
C10 C11 H11A 109.5
C10 C11 H11B 109.5
H11A C11 H11B 109.5
C10 C11 H11C 109.5
H11A C11 H11C 109.5
H11B C11 H11C 109.5
C10 C12 H12A 109.5
C10 C12 H12B 109.5
H12A C12 H12B 109.5
C10 C12 H12C 109.5
H12A C12 H12C 109.5
H12B C12 H12C 109.5
C10 C13 H13A 109.5
C10 C13 H13B 109.5
H13A C13 H13B 109.5
C10 C13 H13C 109.5
H13A C13 H13C 109.5
H13B C13 H13C 109.5
C19 C14 C15 120.44(16)
C19 C14 S1 119.67(12)
C15 C14 S1 119.89(12)
C16 C15 C14 119.32(15)
C16 C15 H15 120.3
C14 C15 H15 120.3
C15 C16 C17 121.29(15)
C15 C16 H16 119.4
C17 C16 H16 119.4
C18 C17 C16 118.31(16)
C18 C17 C20 120.58(16)
C16 C17 C20 121.11(16)
C17 C18 C19 121.39(16)
C17 C18 H18 119.3
C19 C18 H18 119.3
C14 C19 C18 119.24(16)
C14 C19 H19 120.4
C18 C19 H19 120.4
C17 C20 H20A 109.5
C17 C20 H20B 109.5
H20A C20 H20B 109.5
C17 C20 H20C 109.5
H20A C20 H20C 109.5
H20B C20 H20C 109.5

loop_
_geom_bond_atom_site_label_1
_geom_bond_atom_site_label_2
_geom_bond_distance
S1 O2 1.4220(11)
S1 O1 1.4296(11)
S1 N1 1.6649(13)
S1 C14 1.7556(17)
N1 N2 1.3980(16)
N1 C1 1.4007(17)
N2 C3 1.3173(18)
N3 C1 1.3522(18)
N3 C10 1.4691(18)
N3 H3 0.78(2)
C1 C2 1.3724(19)
C2 C3 1.4174(18)
C2 H2 0.9300
C3 C4 1.4683(19)
C4 C5 1.385(2)
C4 C9 1.3986(19)
C5 C6 1.391(2)
C5 H5 0.9300
C6 C7 1.383(2)
C6 H6 0.9300
C7 C8 1.377(3)
C7 H7 0.9300
C8 C9 1.387(2)
C8 H8 0.9300
C9 H9 0.9300
C10 C11 1.524(2)
C10 C12 1.526(2)
C10 C13 1.527(2)
C11 H11A 0.9600
C11 H11B 0.9600
C11 H11C 0.9600
C12 H12A 0.9600
C12 H12B 0.9600
C12 H12C 0.9600
C13 H13A 0.9600
C13 H13B 0.9600
C13 H13C 0.9600
C14 C19 1.385(2)
C14 C15 1.387(2)
C15 C16 1.387(2)
C15 H15 0.9300
C16 C17 1.388(2)
C16 H16 0.9300
C17 C18 1.386(3)
C17 C20 1.507(3)
C18 C19 1.389(3)
C18 H18 0.9300
C19 H19 0.9300
C20 H20A 0.9600
C20 H20B 0.9600
C20 H20C 0.9600

loop_
_geom_torsion_atom_site_label_1
_geom_torsion_atom_site_label_2
_geom_torsion_atom_site_label_3
_geom_torsion_atom_site_label_4
_geom_torsion
O2 S1 N1 N2 -48.21(12)
O1 S1 N1 N2 -177.61(10)
C14 S1 N1 N2 67.49(11)
O2 S1 N1 C1 164.32(12)
O1 S1 N1 C1 34.92(15)
C14 S1 N1 C1 -79.98(14)
C1 N1 N2 C3 -3.22(16)
S1 N1 N2 C3 -155.92(10)
C10 N3 C1 C2 -0.7(3)
C10 N3 C1 N1 179.78(13)
N2 N1 C1 N3 -176.37(13)
S1 N1 C1 N3 -28.4(2)
N2 N1 C1 C2 4.01(16)
S1 N1 C1 C2 151.96(11)
N3 C1 C2 C3 177.40(16)
N1 C1 C2 C3 -3.05(15)
N1 N2 C3 C2 1.19(16)
N1 N2 C3 C4 -179.35(12)
C1 C2 C3 N2 1.22(17)
C1 C2 C3 C4 -178.18(13)
N2 C3 C4 C5 169.55(14)
C2 C3 C4 C5 -11.1(2)
N2 C3 C4 C9 -12.8(2)
C2 C3 C4 C9 166.61(14)
C9 C4 C5 C6 -0.3(2)
C3 C4 C5 C6 177.44(15)
C4 C5 C6 C7 -0.6(3)
C5 C6 C7 C8 0.7(3)
C6 C7 C8 C9 0.1(2)
C7 C8 C9 C4 -1.0(2)
C5 C4 C9 C8 1.1(2)
C3 C4 C9 C8 -176.67(13)
C1 N3 C10 C11 -56.6(2)
C1 N3 C10 C12 66.81(19)
C1 N3 C10 C13 -174.70(14)
O2 S1 C14 C19 -156.15(13)
O1 S1 C14 C19 -23.18(16)
N1 S1 C14 C19 89.50(14)
O2 S1 C14 C15 23.30(15)
O1 S1 C14 C15 156.28(13)
N1 S1 C14 C15 -91.04(13)
C19 C14 C15 C16 1.0(2)
S1 C14 C15 C16 -178.42(13)
C14 C15 C16 C17 -0.3(3)
C15 C16 C17 C18 -0.4(3)
C15 C16 C17 C20 179.37(16)
C16 C17 C18 C19 0.5(3)
C20 C17 C18 C19 -179.29(18)
C15 C14 C19 C18 -0.9(3)
S1 C14 C19 C18 178.51(14)
C17 C18 C19 C14 0.2(3)
